data_7212693
loop_
_publ_author_name
'Li, Cheng-Peng'
'Chen, Jing'
'Du, Miao'

_publ_section_title
;
 Structural diversification and metal-directed assembly of coordination
 architectures based on tetrabromoterephthalic acid and a bent dipyridyl
 tecton 2,5-bis(4-pyridyl)-1,3,4-oxadiazole
;
_journal_issue 12
_journal_name_full CrystEngComm
_journal_page_first 4392
_journal_paper_doi 10.1039/c003738a
_journal_volume 12
_journal_year 2010
_chemical_formula_sum 'C21 H14 Br4 Cu N4 O7'
_chemical_formula_weight 817.54
_chemical_name_systematic
;
?
;
_space_group_IT_number 14
_symmetry_cell_setting monoclinic
_symmetry_space_group_name_Hall '-P 2yn'
_symmetry_space_group_name_H-M 'P 1 21/n 1'
_atom_sites_solution_hydrogens geom
_atom_sites_solution_primary direct
_atom_sites_solution_secondary difmap
_audit_creation_method SHELXL-97
_cell_angle_alpha 90.00
_cell_angle_beta 93.5610(10)
_cell_angle_gamma 90.00
_cell_formula_units_Z 4
_cell_length_a 8.2722(4)
_cell_length_b 27.6453(11)
_cell_length_c 11.1959(5)
_cell_measurement_reflns_used 6166
_cell_measurement_temperature 296(2)
_cell_measurement_theta_max 27.85
_cell_measurement_theta_min 2.34
_cell_volume 2555.4(2)
_computing_cell_refinement 'Bruker APEX II'
_computing_data_collection 'Bruker APEX II'
_computing_data_reduction 'Bruker SAINT'
_computing_molecular_graphics 'Bruker SHELXTL'
_computing_publication_material 'Bruker SHELXTL'
_computing_structure_refinement 'SHELXL-97 (Sheldrick, 1997)'
_computing_structure_solution 'SHELXS-97 (Sheldrick, 1990)'
_diffrn_ambient_temperature 296(2)
_diffrn_measured_fraction_theta_full 1.000
_diffrn_measured_fraction_theta_max 1.000
_diffrn_measurement_device_type 'APEX II CCD area detector'
_diffrn_measurement_method 'phi and omega scans'
_diffrn_radiation_monochromator graphite
_diffrn_radiation_source 'fine-focus sealed tube'
_diffrn_radiation_type MoK\a
_diffrn_radiation_wavelength 0.71073
_diffrn_reflns_av_R_equivalents 0.0297
_diffrn_reflns_av_sigmaI/netI 0.0318
_diffrn_reflns_limit_h_max 9
_diffrn_reflns_limit_h_min -9
_diffrn_reflns_limit_k_max 28
_diffrn_reflns_limit_k_min -32
_diffrn_reflns_limit_l_max 13
_diffrn_reflns_limit_l_min -13
_diffrn_reflns_number 13010
_diffrn_reflns_theta_full 25.01
_diffrn_reflns_theta_max 25.01
_diffrn_reflns_theta_min 1.97
_exptl_absorpt_coefficient_mu 7.159
_exptl_absorpt_correction_T_max 1.000000
_exptl_absorpt_correction_T_min 0.456552
_exptl_absorpt_correction_type multi-scan
_exptl_absorpt_process_details SADABS
_exptl_crystal_colour BLUE
_exptl_crystal_density_diffrn 2.125
_exptl_crystal_density_meas ?
_exptl_crystal_density_method 'not measured'
_exptl_crystal_description BLOCK
_exptl_crystal_F_000 1572
_exptl_crystal_size_max 0.24
_exptl_crystal_size_mid 0.23
_exptl_crystal_size_min 0.22
_refine_diff_density_max 0.491
_refine_diff_density_min -0.777
_refine_diff_density_rms 0.112
_refine_ls_extinction_method none
_refine_ls_goodness_of_fit_ref 1.046
_refine_ls_hydrogen_treatment constr
_refine_ls_matrix_type full
_refine_ls_number_parameters 336
_refine_ls_number_reflns 4506
_refine_ls_number_restraints 2
_refine_ls_restrained_S_all 1.052
_refine_ls_R_factor_all 0.0408
_refine_ls_R_factor_gt 0.0292
_refine_ls_shift/su_max 0.001
_refine_ls_shift/su_mean 0.000
_refine_ls_structure_factor_coef Fsqd
_refine_ls_weighting_details 'calc w=1/[\s^2^(Fo^2^)+(0.0285P)^2^+2.1380P] where P=(Fo^2^+2Fc^2^)/3'
_refine_ls_weighting_scheme calc
_refine_ls_wR_factor_gt 0.0626
_refine_ls_wR_factor_ref 0.0668
_reflns_number_gt 3674
_reflns_number_total 4506
_reflns_threshold_expression >2sigma(I)
_cod_data_source_file c003738a.txt
_cod_data_source_block 6
_cod_depositor_comments
;
The following automatic conversions were performed:

'_symmetry_cell_setting' value 'Monoclinic' changed to 'monoclinic'
according to /home/saulius/struct/CIF-dictionaries/cif_core.dic
dictionary named 'cif_core.dic' version 2.4.2 from
2011-04-26.

'_exptl_absorpt_correction_type' value 'MULTI-SCAN'
changed to 'multi-scan' according to
/home/saulius/struct/CIF-dictionaries/cif_core.dic dictionary named
'cif_core.dic' version 2.4.2 from 2011-04-26.

Automatic conversion script
Id: cif_fix_values 1891 2012-01-12 08:04:46Z andrius 

The following automatic conversions were performed:

'_exptl_crystal_density_meas' value 'NONE' was changed to '?' - the
value is perceived as not measured.

Automatic conversion script
Id: cif_fix_values 3008 2015-01-20 13:52:24Z robertas 
;
_cod_original_sg_symbol_H-M P2(1)/n
_cod_database_code 7212693

loop_
_symmetry_equiv_pos_as_xyz
'x, y, z'
'-x+1/2, y+1/2, -z+1/2'
'-x, -y, -z'
'x-1/2, -y-1/2, z-1/2'

loop_
_atom_site_label
_atom_site_type_symbol
_atom_site_fract_x
_atom_site_fract_y
_atom_site_fract_z
_atom_site_U_iso_or_equiv
_atom_site_adp_type
_atom_site_occupancy
_atom_site_symmetry_multiplicity
_atom_site_calc_flag
_atom_site_refinement_flags
Cu1 Cu 0.59434(5) 0.343785(14) 0.26867(3) 0.02412(11) Uani 1 1 d D
Br1 Br 0.51253(5) 0.243927(13) -0.10044(3) 0.03704(11) Uani 1 1 d .
Br2 Br 0.65722(5) 0.244217(13) -0.37184(3) 0.03730(11) Uani 1 1 d .
Br3 Br 0.69148(5) 0.447614(13) -0.36082(3) 0.04354(12) Uani 1 1 d .
Br4 Br 0.56872(5) 0.446627(14) -0.08082(3) 0.04394(12) Uani 1 1 d .
O1 O 0.6435(3) 0.08747(8) 0.2693(2) 0.0317(5) Uani 1 1 d .
O2 O 0.6052(3) 0.33965(8) 0.09249(18) 0.0277(5) Uani 1 1 d .
O3 O 0.3454(3) 0.34997(11) 0.0251(2) 0.0490(7) Uani 1 1 d .
O4 O 0.8490(3) 0.34527(10) -0.4928(2) 0.0466(7) Uani 1 1 d .
O5 O 0.5863(3) 0.34732(8) -0.55544(19) 0.0310(5) Uani 1 1 d .
O6 O 0.3456(3) 0.37134(11) 0.2580(2) 0.0490(7) Uani 1 1 d .
H6A H 0.2944 0.3652 0.1916 0.074 Uiso 1 1 d RD
H6B H 0.2927 0.3696 0.3206 0.074 Uiso 1 1 d RD
N1 N 0.5728(3) 0.27140(9) 0.2746(2) 0.0242(6) Uani 1 1 d .
N2 N 0.4700(4) 0.10073(10) 0.4080(3) 0.0449(8) Uani 1 1 d .
N3 N 0.4982(4) 0.05075(11) 0.4013(3) 0.0491(9) Uani 1 1 d .
N4 N 0.7952(3) -0.09171(10) 0.2404(2) 0.0281(6) Uani 1 1 d .
C1 C 0.5638(4) 0.17192(12) 0.3052(3) 0.0269(7) Uani 1 1 d .
C2 C 0.6599(4) 0.19230(12) 0.2208(3) 0.0311(8) Uani 1 1 d .
H2 H 0.7216 0.1729 0.1733 0.037 Uiso 1 1 calc R
C3 C 0.6613(4) 0.24186(12) 0.2093(3) 0.0294(8) Uani 1 1 d .
H3 H 0.7266 0.2555 0.1536 0.035 Uiso 1 1 calc R
C4 C 0.4756(4) 0.25135(11) 0.3524(3) 0.0275(7) Uani 1 1 d .
H4 H 0.4111 0.2714 0.3961 0.033 Uiso 1 1 calc R
C5 C 0.4679(4) 0.20237(12) 0.3698(3) 0.0277(7) Uani 1 1 d .
H5 H 0.3991 0.1896 0.4244 0.033 Uiso 1 1 calc R
C6 C 0.5563(4) 0.12044(12) 0.3296(3) 0.0302(8) Uani 1 1 d .
C7 C 0.5991(4) 0.04492(12) 0.3199(3) 0.0336(8) Uani 1 1 d .
C8 C 0.6649(4) -0.00161(12) 0.2837(3) 0.0310(8) Uani 1 1 d .
C9 C 0.7948(4) -0.00639(13) 0.2125(3) 0.0342(8) Uani 1 1 d .
H9 H 0.8399 0.0207 0.1782 0.041 Uiso 1 1 calc R
C10 C 0.8562(4) -0.05172(12) 0.1932(3) 0.0329(8) Uani 1 1 d .
H10 H 0.9437 -0.0547 0.1454 0.040 Uiso 1 1 calc R
C11 C 0.6672(4) -0.08712(12) 0.3056(3) 0.0345(8) Uani 1 1 d .
H11 H 0.6225 -0.1149 0.3370 0.041 Uiso 1 1 calc R
C12 C 0.5975(5) -0.04295(13) 0.3287(3) 0.0380(9) Uani 1 1 d .
H12 H 0.5069 -0.0411 0.3736 0.046 Uiso 1 1 calc R
C13 C 0.4916(4) 0.34523(12) 0.0130(3) 0.0290(8) Uani 1 1 d .
C14 C 0.5465(4) 0.34548(12) -0.1148(3) 0.0249(7) Uani 1 1 d .
C15 C 0.5636(4) 0.30252(12) -0.1771(3) 0.0247(7) Uani 1 1 d .
C16 C 0.6172(4) 0.30277(12) -0.2923(3) 0.0252(7) Uani 1 1 d .
C17 C 0.6504(4) 0.34616(11) -0.3485(3) 0.0233(7) Uani 1 1 d .
C18 C 0.6348(4) 0.38898(12) -0.2858(3) 0.0270(7) Uani 1 1 d .
C19 C 0.5843(4) 0.38901(12) -0.1694(3) 0.0269(7) Uani 1 1 d .
C20 C 0.7042(4) 0.34629(11) -0.4776(3) 0.0261(7) Uani 1 1 d .
O7 O 0.1197(5) 0.38190(14) 0.4206(4) 0.1013(15) Uani 1 1 d D
H7 H 0.0330 0.3708 0.4397 0.152 Uiso 1 1 calc R
C21 C 0.1370(8) 0.4286(2) 0.4629(5) 0.095(2) Uani 1 1 d D
H21A H 0.0659 0.4336 0.5263 0.143 Uiso 1 1 calc R
H21B H 0.1102 0.4510 0.3991 0.143 Uiso 1 1 calc R
H21C H 0.2471 0.4337 0.4927 0.143 Uiso 1 1 calc R

loop_
_atom_site_aniso_label
_atom_site_aniso_U_11
_atom_site_aniso_U_22
_atom_site_aniso_U_33
_atom_site_aniso_U_23
_atom_site_aniso_U_13
_atom_site_aniso_U_12
Cu1 0.0388(2) 0.0237(2) 0.01033(19) 0.00084(15) 0.00511(16) -0.00270(17)
Br1 0.0546(2) 0.0363(2) 0.02084(19) 0.00652(15) 0.00684(16) -0.00771(16)
Br2 0.0620(3) 0.0309(2) 0.01939(19) -0.00325(14) 0.00590(17) 0.00459(16)
Br3 0.0735(3) 0.0311(2) 0.0277(2) 0.00442(15) 0.01665(18) -0.00315(18)
Br4 0.0745(3) 0.0351(2) 0.02300(19) -0.00627(15) 0.00902(18) 0.01159(19)
O1 0.0404(14) 0.0246(13) 0.0309(14) 0.0011(10) 0.0092(11) 0.0030(10)
O2 0.0398(14) 0.0335(13) 0.0100(11) 0.0006(9) 0.0043(10) 0.0001(10)
O3 0.0361(16) 0.089(2) 0.0233(14) -0.0033(13) 0.0094(12) 0.0042(14)
O4 0.0411(17) 0.0608(19) 0.0402(16) 0.0034(13) 0.0212(13) 0.0017(13)
O5 0.0487(15) 0.0330(14) 0.0115(11) 0.0013(9) 0.0040(11) -0.0031(11)
O6 0.0422(16) 0.080(2) 0.0254(14) -0.0088(14) 0.0101(12) 0.0079(14)
N1 0.0326(16) 0.0261(15) 0.0139(13) 0.0021(11) 0.0022(12) -0.0005(12)
N2 0.060(2) 0.0234(16) 0.055(2) 0.0038(15) 0.0301(17) 0.0082(15)
N3 0.069(2) 0.0258(17) 0.057(2) 0.0048(15) 0.0325(19) 0.0091(15)
N4 0.0394(17) 0.0271(16) 0.0180(14) -0.0017(12) 0.0046(12) 0.0035(12)
C1 0.0315(18) 0.0275(18) 0.0212(17) -0.0011(14) -0.0036(14) 0.0002(14)
C2 0.038(2) 0.0308(19) 0.0249(18) -0.0043(15) 0.0066(15) 0.0035(15)
C3 0.038(2) 0.033(2) 0.0182(17) 0.0010(14) 0.0065(15) -0.0006(15)
C4 0.0323(19) 0.0275(19) 0.0230(18) -0.0032(14) 0.0037(14) 0.0013(14)
C5 0.0311(19) 0.0296(19) 0.0227(18) -0.0011(14) 0.0048(14) -0.0036(14)
C6 0.036(2) 0.0268(18) 0.0277(19) -0.0027(15) 0.0021(16) 0.0036(15)
C7 0.041(2) 0.0240(19) 0.036(2) 0.0023(15) 0.0049(17) 0.0029(15)
C8 0.042(2) 0.0254(18) 0.0250(18) -0.0013(14) -0.0002(16) 0.0044(15)
C9 0.046(2) 0.0289(19) 0.0288(19) 0.0043(15) 0.0089(16) -0.0002(16)
C10 0.047(2) 0.030(2) 0.0232(18) 0.0021(15) 0.0138(16) 0.0033(16)
C11 0.047(2) 0.0268(19) 0.031(2) 0.0039(15) 0.0143(17) 0.0007(16)
C12 0.047(2) 0.032(2) 0.038(2) 0.0041(17) 0.0177(18) 0.0052(16)
C13 0.040(2) 0.034(2) 0.0135(17) 0.0023(14) 0.0069(15) -0.0033(15)
C14 0.0259(17) 0.0352(19) 0.0138(16) 0.0011(14) 0.0027(13) 0.0009(14)
C15 0.0269(17) 0.0327(19) 0.0147(16) 0.0064(14) 0.0031(13) -0.0010(14)
C16 0.0302(18) 0.0298(18) 0.0156(16) -0.0029(14) 0.0014(13) 0.0038(14)
C17 0.0253(17) 0.0307(18) 0.0142(16) 0.0022(13) 0.0054(13) 0.0013(13)
C18 0.0370(19) 0.0294(19) 0.0151(16) 0.0023(14) 0.0046(14) 0.0004(15)
C19 0.0342(19) 0.0332(19) 0.0137(16) -0.0016(14) 0.0042(14) 0.0058(15)
C20 0.041(2) 0.0221(17) 0.0168(17) 0.0011(13) 0.0110(15) -0.0010(14)
O7 0.095(3) 0.092(3) 0.126(4) -0.036(3) 0.079(3) -0.036(2)
C21 0.124(5) 0.099(5) 0.066(4) -0.026(3) 0.036(4) -0.039(4)

loop_
_atom_type_symbol
_atom_type_description
_atom_type_scat_dispersion_real
_atom_type_scat_dispersion_imag
_atom_type_scat_source
C C 0.0033 0.0016 'International Tables Vol C Tables 4.2.6.8 and 6.1.1.4'
H H 0.0000 0.0000 'International Tables Vol C Tables 4.2.6.8 and 6.1.1.4'
N N 0.0061 0.0033 'International Tables Vol C Tables 4.2.6.8 and 6.1.1.4'
O O 0.0106 0.0060 'International Tables Vol C Tables 4.2.6.8 and 6.1.1.4'
Cu Cu 0.3201 1.2651 'International Tables Vol C Tables 4.2.6.8 and 6.1.1.4'
Br Br -0.2901 2.4595 'International Tables Vol C Tables 4.2.6.8 and 6.1.1.4'

loop_
_geom_angle_atom_site_label_1
_geom_angle_atom_site_label_2
_geom_angle_atom_site_label_3
_geom_angle
_geom_angle_site_symmetry_1
_geom_angle_site_symmetry_3
O5 Cu1 O2 179.18(10) 1_556 .
O5 Cu1 N4 92.87(10) 1_556 2_655
O2 Cu1 N4 87.25(10) . 2_655
O5 Cu1 N1 90.45(10) 1_556 .
O2 Cu1 N1 89.14(10) . .
N4 Cu1 N1 157.90(11) 2_655 .
O5 Cu1 O6 86.98(10) 1_556 .
O2 Cu1 O6 93.81(9) . .
N4 Cu1 O6 96.73(11) 2_655 .
N1 Cu1 O6 105.26(11) . .
C7 O1 C6 101.9(3) . .
C13 O2 Cu1 128.0(2) . .
C20 O5 Cu1 127.8(2) . 1_554
Cu1 O6 H6A 113.2 . .
Cu1 O6 H6B 117.7 . .
H6A O6 H6B 117.0 . .
C4 N1 C3 118.1(3) . .
C4 N1 Cu1 119.4(2) . .
C3 N1 Cu1 122.3(2) . .
C6 N2 N3 106.2(3) . .
C7 N3 N2 106.2(3) . .
C11 N4 C10 118.1(3) . .
C11 N4 Cu1 119.5(2) . 2_645
C10 N4 Cu1 122.0(2) . 2_645
C5 C1 C2 118.5(3) . .
C5 C1 C6 117.6(3) . .
C2 C1 C6 123.9(3) . .
C3 C2 C1 118.4(3) . .
C3 C2 H2 120.8 . .
C1 C2 H2 120.8 . .
N1 C3 C2 123.1(3) . .
N1 C3 H3 118.4 . .
C2 C3 H3 118.4 . .
N1 C4 C5 122.4(3) . .
N1 C4 H4 118.8 . .
C5 C4 H4 118.8 . .
C4 C5 C1 119.4(3) . .
C4 C5 H5 120.3 . .
C1 C5 H5 120.3 . .
N2 C6 O1 112.8(3) . .
N2 C6 C1 125.2(3) . .
O1 C6 C1 122.1(3) . .
N3 C7 O1 112.9(3) . .
N3 C7 C8 125.2(3) . .
O1 C7 C8 121.9(3) . .
C12 C8 C9 118.5(3) . .
C12 C8 C7 117.4(3) . .
C9 C8 C7 124.0(3) . .
C10 C9 C8 119.1(3) . .
C10 C9 H9 120.5 . .
C8 C9 H9 120.5 . .
N4 C10 C9 122.6(3) . .
N4 C10 H10 118.7 . .
C9 C10 H10 118.7 . .
N4 C11 C12 122.9(3) . .
N4 C11 H11 118.6 . .
C12 C11 H11 118.6 . .
C8 C12 C11 118.7(3) . .
C8 C12 H12 120.6 . .
C11 C12 H12 120.6 . .
O3 C13 O2 128.9(3) . .
O3 C13 C14 116.9(3) . .
O2 C13 C14 114.2(3) . .
C15 C14 C19 119.0(3) . .
C15 C14 C13 120.8(3) . .
C19 C14 C13 120.2(3) . .
C16 C15 C14 120.7(3) . .
C16 C15 Br1 121.2(2) . .
C14 C15 Br1 118.1(2) . .
C15 C16 C17 120.6(3) . .
C15 C16 Br2 120.6(2) . .
C17 C16 Br2 118.8(2) . .
C18 C17 C16 118.7(3) . .
C18 C17 C20 121.0(3) . .
C16 C17 C20 120.3(3) . .
C17 C18 C19 121.1(3) . .
C17 C18 Br3 118.1(2) . .
C19 C18 Br3 120.7(2) . .
C18 C19 C14 119.9(3) . .
C18 C19 Br4 121.8(2) . .
C14 C19 Br4 118.3(2) . .
O4 C20 O5 128.6(3) . .
O4 C20 C17 118.3(3) . .
O5 C20 C17 113.1(3) . .
C21 O7 H7 109.5 . .
O7 C21 H21A 109.5 . .
O7 C21 H21B 109.5 . .
H21A C21 H21B 109.5 . .
O7 C21 H21C 109.5 . .
H21A C21 H21C 109.5 . .
H21B C21 H21C 109.5 . .

loop_
_geom_bond_atom_site_label_1
_geom_bond_atom_site_label_2
_geom_bond_distance
_geom_bond_site_symmetry_2
Cu1 O5 1.977(2) 1_556
Cu1 O2 1.983(2) .
Cu1 N4 2.009(3) 2_655
Cu1 N1 2.010(3) .
Cu1 O6 2.190(3) .
Br1 C15 1.893(3) .
Br2 C16 1.887(3) .
Br3 C18 1.898(3) .
Br4 C19 1.885(3) .
O1 C7 1.366(4) .
O1 C6 1.366(4) .
O2 C13 1.263(4) .
O3 C13 1.232(4) .
O4 C20 1.221(4) .
O5 C20 1.267(4) .
O5 Cu1 1.977(2) 1_554
O6 H6A 0.8500 .
O6 H6B 0.8497 .
N1 C4 1.341(4) .
N1 C3 1.343(4) .
N2 C6 1.286(5) .
N2 N3 1.404(4) .
N3 C7 1.283(5) .
N4 C11 1.329(4) .
N4 C10 1.338(4) .
N4 Cu1 2.009(3) 2_645
C1 C5 1.390(5) .
C1 C2 1.391(5) .
C1 C6 1.451(5) .
C2 C3 1.376(5) .
C2 H2 0.9300 .
C3 H3 0.9300 .
C4 C5 1.370(4) .
C4 H4 0.9300 .
C5 H5 0.9300 .
C7 C8 1.464(5) .
C8 C12 1.381(5) .
C8 C9 1.383(5) .
C9 C10 1.375(5) .
C9 H9 0.9300 .
C10 H10 0.9300 .
C11 C12 1.382(5) .
C11 H11 0.9300 .
C12 H12 0.9300 .
C13 C14 1.527(4) .
C14 C15 1.389(5) .
C14 C19 1.394(4) .
C15 C16 1.389(4) .
C16 C17 1.390(4) .
C17 C18 1.386(4) .
C17 C20 1.538(4) .
C18 C19 1.393(4) .
O7 C21 1.380(5) .
O7 H7 0.8200 .
C21 H21A 0.9600 .
C21 H21B 0.9600 .
C21 H21C 0.9600 .

loop_
_geom_torsion_atom_site_label_1
_geom_torsion_atom_site_label_2
_geom_torsion_atom_site_label_3
_geom_torsion_atom_site_label_4
_geom_torsion
_geom_torsion_site_symmetry_1
N4 Cu1 O2 C13 -105.2(3) 2_655
N1 Cu1 O2 C13 96.6(3) .
O6 Cu1 O2 C13 -8.6(3) .
O5 Cu1 N1 C4 37.8(2) 1_556
O2 Cu1 N1 C4 -142.9(2) .
N4 Cu1 N1 C4 136.5(3) 2_655
O6 Cu1 N1 C4 -49.2(2) .
O5 Cu1 N1 C3 -137.4(3) 1_556
O2 Cu1 N1 C3 41.9(2) .
N4 Cu1 N1 C3 -38.6(4) 2_655
O6 Cu1 N1 C3 135.6(2) .
C6 N2 N3 C7 0.2(4) .
C5 C1 C2 C3 3.0(5) .
C6 C1 C2 C3 -177.4(3) .
C4 N1 C3 C2 -1.8(5) .
Cu1 N1 C3 C2 173.4(3) .
C1 C2 C3 N1 -0.8(5) .
C3 N1 C4 C5 2.2(5) .
Cu1 N1 C4 C5 -173.2(2) .
N1 C4 C5 C1 0.0(5) .
C2 C1 C5 C4 -2.7(5) .
C6 C1 C5 C4 177.8(3) .
N3 N2 C6 O1 -0.4(4) .
N3 N2 C6 C1 179.6(3) .
C7 O1 C6 N2 0.4(4) .
C7 O1 C6 C1 -179.6(3) .
C5 C1 C6 N2 -1.3(5) .
C2 C1 C6 N2 179.1(4) .
C5 C1 C6 O1 178.7(3) .
C2 C1 C6 O1 -0.8(5) .
N2 N3 C7 O1 0.0(4) .
N2 N3 C7 C8 179.1(3) .
C6 O1 C7 N3 -0.2(4) .
C6 O1 C7 C8 -179.3(3) .
N3 C7 C8 C12 9.2(6) .
O1 C7 C8 C12 -171.9(3) .
N3 C7 C8 C9 -167.5(4) .
O1 C7 C8 C9 11.5(5) .
C12 C8 C9 C10 -2.7(5) .
C7 C8 C9 C10 174.0(3) .
C11 N4 C10 C9 2.0(5) .
Cu1 N4 C10 C9 -170.9(3) 2_645
C8 C9 C10 N4 0.1(5) .
C10 N4 C11 C12 -1.6(5) .
Cu1 N4 C11 C12 171.5(3) 2_645
C9 C8 C12 C11 3.1(5) .
C7 C8 C12 C11 -173.8(3) .
N4 C11 C12 C8 -1.0(6) .
Cu1 O2 C13 O3 -7.6(5) .
Cu1 O2 C13 C14 173.09(19) .
O3 C13 C14 C15 -93.4(4) .
O2 C13 C14 C15 86.0(4) .
O3 C13 C14 C19 88.3(4) .
O2 C13 C14 C19 -92.3(4) .
C19 C14 C15 C16 -0.1(5) .
C13 C14 C15 C16 -178.5(3) .
C19 C14 C15 Br1 179.7(2) .
C13 C14 C15 Br1 1.3(4) .
C14 C15 C16 C17 -1.8(5) .
Br1 C15 C16 C17 178.4(2) .
C14 C15 C16 Br2 174.8(2) .
Br1 C15 C16 Br2 -5.0(4) .
C15 C16 C17 C18 2.3(5) .
Br2 C16 C17 C18 -174.3(2) .
C15 C16 C17 C20 -177.9(3) .
Br2 C16 C17 C20 5.5(4) .
C16 C17 C18 C19 -1.0(5) .
C20 C17 C18 C19 179.2(3) .
C16 C17 C18 Br3 176.8(2) .
C20 C17 C18 Br3 -3.0(4) .
C17 C18 C19 C14 -0.9(5) .
Br3 C18 C19 C14 -178.6(2) .
C17 C18 C19 Br4 178.0(2) .
Br3 C18 C19 Br4 0.3(4) .
C15 C14 C19 C18 1.4(5) .
C13 C14 C19 C18 179.8(3) .
C15 C14 C19 Br4 -177.4(2) .
C13 C14 C19 Br4 0.9(4) .
Cu1 O5 C20 O4 3.9(5) 1_554
Cu1 O5 C20 C17 -175.83(19) 1_554
C18 C17 C20 O4 87.7(4) .
C16 C17 C20 O4 -92.1(4) .
C18 C17 C20 O5 -92.6(4) .
C16 C17 C20 O5 87.7(4) .
